data_7160009
loop_
_publ_author_name
'Schultz, Daniel C.'
'Ch&#xe1;vez-Riveros, Alejandra'
'Goertzen, 2nd, Michael G'
'Brummel, Beau R.'
'Paes, Raphaella A.'
'Santos, Natalia M.'
'Tenneti, Srinivasarao'
'Abboud, Khalil A.'
'Rocca, James R.'
'Seabra, Gustavo'
'Li, Chenglong'
'Chakrabarti, Debopam'
'Huigens, 3rd, Robert W'

_publ_section_title
;
 Chloroformate-mediated ring cleavage of indole alkaloids leads to
 re-engineered antiplasmodial agents.
;
_journal_issue 42
_journal_name_full 'Organic &amp; biomolecular chemistry'
_journal_page_first 8423
_journal_page_last 8436
_journal_paper_doi 10.1039/d4ob00853g
_journal_volume 22
_journal_year 2024
_chemical_absolute_configuration syn
_chemical_formula_sum 'C24 H32 N2 O6'
_chemical_formula_weight 444.51
_space_group_crystal_system orthorhombic
_space_group_IT_number 19
_space_group_name_Hall 'P 2ac 2ab'
_space_group_name_H-M_alt 'P 21 21 21'
_atom_sites_solution_hydrogens mixed
_atom_sites_solution_primary direct
_atom_sites_solution_secondary difmap
_audit_creation_method SHELXL-2018/3
_audit_update_record
;
2024-03-05 deposited with the CCDC.	2024-06-12 downloaded from the CCDC.
;
_cell_angle_alpha 90
_cell_angle_beta 90
_cell_angle_gamma 90
_cell_formula_units_Z 4
_cell_length_a 12.0273(3)
_cell_length_b 13.1402(4)
_cell_length_c 14.3337(4)
_cell_measurement_reflns_used 9979
_cell_measurement_temperature 100(2)
_cell_measurement_theta_max 29.73
_cell_measurement_theta_min 2.30
_cell_volume 2265.31(11)
_computing_cell_refinement 'Bruker APEX3 (Bruker, 2019)'
_computing_data_collection 'Bruker APEX3 (Bruker, 2019)'
_computing_data_reduction 'Bruker Apex3 SAINT (Bruker, 2019)'
_computing_molecular_graphics 'XP in SHELXTL-plus, Bruker 2019'
_computing_publication_material 'SHELXL2015, Sheldrick, G. M. 2019'
_computing_structure_refinement 'SHELXL2015, Sheldrick G. M. 2019'
_computing_structure_solution 'SHELXL2015, Sheldrick G. M. 2019'
_diffrn_ambient_temperature 100(2)
_diffrn_measured_fraction_theta_full 0.997
_diffrn_measured_fraction_theta_max 0.929
_diffrn_measurement_device_type 'D8 Venture with PHOTON III'
_diffrn_measurement_method 'phi and omega scans'
_diffrn_radiation_type MoK\a
_diffrn_radiation_wavelength 0.71073
_diffrn_reflns_av_R_equivalents 0.0539
_diffrn_reflns_av_unetI/netI 0.0455
_diffrn_reflns_Laue_measured_fraction_full 0.997
_diffrn_reflns_Laue_measured_fraction_max 0.929
_diffrn_reflns_limit_h_max 17
_diffrn_reflns_limit_h_min -18
_diffrn_reflns_limit_k_max 19
_diffrn_reflns_limit_k_min -19
_diffrn_reflns_limit_l_max 21
_diffrn_reflns_limit_l_min -21
_diffrn_reflns_number 39670
_diffrn_reflns_point_group_measured_fraction_full 0.998
_diffrn_reflns_point_group_measured_fraction_max 0.893
_diffrn_reflns_theta_full 25.242
_diffrn_reflns_theta_max 32.798
_diffrn_reflns_theta_min 2.103
_diffrn_source 'micro source 3.0'
_exptl_absorpt_coefficient_mu 0.094
_exptl_absorpt_correction_type multi-scan
_exptl_absorpt_process_details 'Sheldrick, G. M., sadabs (2015). Acta Cryst. C71, 3-8.'
_exptl_crystal_colour colourless
_exptl_crystal_density_diffrn 1.303
_exptl_crystal_description plate
_exptl_crystal_F_000 952
_exptl_crystal_size_max 0.262
_exptl_crystal_size_mid 0.205
_exptl_crystal_size_min 0.176
_exptl_transmission_factor_max 0.5657
_exptl_transmission_factor_min 0.5132
_refine_diff_density_max 0.285
_refine_diff_density_min -0.226
_refine_diff_density_rms 0.045
_refine_ls_abs_structure_details
; 
 Flack x determined using 2412 quotients [(I+)-(I-)]/[(I+)+(I-)] 
 (Parsons, Flack and Wagner, Acta Cryst. B69 (2013) 249-259). 
;
_refine_ls_abs_structure_Flack 0.1(3)
_refine_ls_extinction_method none
_refine_ls_goodness_of_fit_ref 1.073
_refine_ls_hydrogen_treatment mixed
_refine_ls_matrix_type full
_refine_ls_number_parameters 297
_refine_ls_number_reflns 7501
_refine_ls_number_restraints 0
_refine_ls_restrained_S_all 1.073
_refine_ls_R_factor_all 0.0525
_refine_ls_R_factor_gt 0.0411
_refine_ls_shift/su_max 0.011
_refine_ls_shift/su_mean 0.000
_refine_ls_structure_factor_coef Fsqd
_refine_ls_weighting_details 'w=1/[\s^2^(Fo^2^)+(0.0504P)^2^+0.0905P] where P=(Fo^2^+2Fc^2^)/3'
_refine_ls_weighting_scheme calc
_refine_ls_wR_factor_gt 0.0950
_refine_ls_wR_factor_ref 0.1010
_reflns_Friedel_coverage 0.732
_reflns_Friedel_fraction_full 0.999
_reflns_Friedel_fraction_max 0.847
_reflns_number_gt 6384
_reflns_number_total 7501
_reflns_threshold_expression 'I > 2\s(I)'
_cod_data_source_file d4ob00853g2.cif
_cod_data_source_block Y-14
_cod_depositor_comments 'Adding full bibliography for 7160009--7160014.cif.'
_cod_database_code 7160009
_shelx_shelxl_version_number 2018/3
_shelx_space_group_comment
; 
The symmetry employed for this shelxl refinement is uniquely defined 
by the following loop, which should always be used as a source of 
symmetry information in preference to the above space-group names. 
They are only intended as comments. 
;
_shelx_estimated_absorpt_t_min 0.976
_shelx_estimated_absorpt_t_max 0.984
_publcif_funding_html
;
;

loop_
_space_group_symop_operation_xyz
'x, y, z'
'-x+1/2, -y, z+1/2'
'-x, y+1/2, -z+1/2'
'x+1/2, -y+1/2, -z'

loop_
_atom_site_label
_atom_site_type_symbol
_atom_site_fract_x
_atom_site_fract_y
_atom_site_fract_z
_atom_site_U_iso_or_equiv
_atom_site_adp_type
_atom_site_occupancy
_atom_site_site_symmetry_order
_atom_site_calc_flag
_atom_site_refinement_flags_posn
_atom_site_refinement_flags_adp
_atom_site_refinement_flags_occupancy
_atom_site_disorder_assembly
_atom_site_disorder_group
O1 O 0.49320(11) 0.41022(12) 0.70724(10) 0.0287(3) Uani 1 1 d . . . . .
O1' O 0.70352(10) 0.72792(11) 0.44431(9) 0.0240(3) Uani 1 1 d . . . . .
O2 O 0.52538(10) 0.57444(12) 0.91266(9) 0.0258(3) Uani 1 1 d . . . . .
O2' O 0.86148(10) 0.81771(10) 0.46704(9) 0.0240(3) Uani 1 1 d . . . . .
O3 O 0.43522(10) 0.62153(11) 0.78263(9) 0.0254(3) Uani 1 1 d . . . . .
O1'' O 0.65512(9) 0.76086(10) 0.83055(8) 0.0190(2) Uani 1 1 d . . . . .
N1 N 0.75367(12) 0.92354(11) 0.71770(10) 0.0187(3) Uani 1 1 d . . . . .
N4 N 0.84348(11) 0.66426(12) 0.53478(10) 0.0188(3) Uani 1 1 d . . . . .
C1' C 0.79550(13) 0.73594(15) 0.47898(11) 0.0194(3) Uani 1 1 d . . . . .
C2 C 0.79275(13) 0.82431(14) 0.71912(11) 0.0177(3) Uani 1 1 d . . . . .
C2' C 0.80951(16) 0.90357(17) 0.42345(14) 0.0294(4) Uani 1 1 d . . . . .
H2'A H 0.863509 0.959070 0.417710 0.044 Uiso 1 1 calc R U . . .
H2'B H 0.782976 0.884149 0.361303 0.044 Uiso 1 1 calc R U . . .
H2'C H 0.746506 0.926203 0.461516 0.044 Uiso 1 1 calc R U . . .
C3 C 0.72339(12) 0.73678(13) 0.75094(11) 0.0168(3) Uani 1 1 d . . . . .
H3A H 0.774802 0.680448 0.769371 0.020 Uiso 1 1 calc R U . . .
C5 C 0.95779(13) 0.67811(15) 0.56986(12) 0.0203(3) Uani 1 1 d . . . . .
H5A H 0.998892 0.721867 0.525455 0.024 Uiso 1 1 calc R U . . .
H5B H 0.995109 0.610965 0.570936 0.024 Uiso 1 1 calc R U . . .
C6 C 0.96610(13) 0.72568(14) 0.66783(12) 0.0188(3) Uani 1 1 d . . . . .
H6A H 0.942746 0.674118 0.714225 0.023 Uiso 1 1 calc R U . . .
H6B H 1.045013 0.742188 0.680342 0.023 Uiso 1 1 calc R U . . .
C7 C 0.89813(13) 0.81995(14) 0.68257(11) 0.0175(3) Uani 1 1 d . . . . .
C8 C 0.92673(13) 0.92305(15) 0.65764(11) 0.0188(3) Uani 1 1 d . . . . .
C9 C 1.02110(14) 0.96698(16) 0.61666(12) 0.0226(4) Uani 1 1 d . . . . .
H9A H 1.083066 0.926201 0.599579 0.027 Uiso 1 1 calc R U . . .
C10 C 1.02204(15) 1.07071(16) 0.60168(12) 0.0253(4) Uani 1 1 d . . . . .
H10A H 1.085641 1.101175 0.574025 0.030 Uiso 1 1 calc R U . . .
C11 C 0.93157(15) 1.13214(15) 0.62623(12) 0.0232(4) Uani 1 1 d . . . . .
H11A H 0.935241 1.203398 0.615459 0.028 Uiso 1 1 calc R U . . .
C12 C 0.83655(14) 1.09072(14) 0.66606(12) 0.0208(3) Uani 1 1 d . . . . .
H12A H 0.774928 1.132218 0.682558 0.025 Uiso 1 1 calc R U . . .
C13 C 0.83509(13) 0.98594(14) 0.68089(11) 0.0183(3) Uani 1 1 d . . . . .
C14 C 0.64440(13) 0.69541(13) 0.67616(11) 0.0164(3) Uani 1 1 d . . . . .
H14A H 0.568658 0.721925 0.687994 0.020 Uiso 1 1 calc R U . . .
H14B H 0.668551 0.720619 0.614307 0.020 Uiso 1 1 calc R U . . .
C15 C 0.64036(13) 0.57905(13) 0.67404(11) 0.0173(3) Uani 1 1 d . . . . .
H15A H 0.579314 0.558647 0.630521 0.021 Uiso 1 1 calc R U . . .
C16 C 0.61311(13) 0.53403(14) 0.77132(12) 0.0186(3) Uani 1 1 d . . . . .
H16A H 0.679784 0.543790 0.812028 0.022 Uiso 1 1 calc R U . . .
C17 C 0.59018(14) 0.41912(15) 0.76456(13) 0.0230(4) Uani 1 1 d . . . . .
H17A H 0.573935 0.391488 0.828121 0.028 Uiso 1 1 calc R U . . .
C18 C 0.69126(16) 0.36544(15) 0.72427(13) 0.0255(4) Uani 1 1 d . . . . .
H18A H 0.672828 0.292960 0.713500 0.031 Uiso 1 1 calc R U . . .
H18B H 0.752636 0.368211 0.770223 0.031 Uiso 1 1 calc R U . . .
C19 C 0.73051(15) 0.41279(14) 0.63260(13) 0.0233(3) Uani 1 1 d . . . . .
H19A H 0.674460 0.398942 0.583641 0.028 Uiso 1 1 calc R U . . .
H19B H 0.800873 0.379752 0.613425 0.028 Uiso 1 1 calc R U . . .
C20 C 0.74930(14) 0.52843(14) 0.63909(11) 0.0191(3) Uani 1 1 d . . . . .
H20A H 0.809386 0.541746 0.685739 0.023 Uiso 1 1 calc R U . . .
C21 C 0.78963(14) 0.56437(14) 0.54259(12) 0.0204(3) Uani 1 1 d . . . . .
H21A H 0.842455 0.512791 0.518714 0.025 Uiso 1 1 calc R U . . .
H21B H 0.724672 0.564263 0.500165 0.025 Uiso 1 1 calc R U . . .
C22 C 0.51511(13) 0.58304(14) 0.81921(12) 0.0200(3) Uani 1 1 d . . . . .
C23 C 0.43572(16) 0.6177(2) 0.96643(14) 0.0345(5) Uani 1 1 d . . . . .
H23A H 0.450458 0.607817 1.033060 0.052 Uiso 1 1 calc R U . . .
H23B H 0.429971 0.690632 0.953022 0.052 Uiso 1 1 calc R U . . .
H23C H 0.365790 0.584007 0.949744 0.052 Uiso 1 1 calc R U . . .
C1'' C 0.71768(16) 0.78348(18) 0.91240(12) 0.0286(4) Uani 1 1 d . . . . .
H1'A H 0.666787 0.799149 0.963831 0.043 Uiso 1 1 calc R U . . .
H1'B H 0.763501 0.724569 0.929113 0.043 Uiso 1 1 calc R U . . .
H1'C H 0.765764 0.842288 0.900554 0.043 Uiso 1 1 calc R U . . .
H1 H 0.471(3) 0.347(3) 0.695(3) 0.104(14) Uiso 1 1 d . . . . .
H1A H 0.6871(19) 0.942(2) 0.7354(16) 0.032(6) Uiso 1 1 d . . . . .

loop_
_atom_site_aniso_label
_atom_site_aniso_U_11
_atom_site_aniso_U_22
_atom_site_aniso_U_33
_atom_site_aniso_U_23
_atom_site_aniso_U_13
_atom_site_aniso_U_12
O1 0.0260(6) 0.0219(7) 0.0383(7) 0.0014(6) -0.0055(5) -0.0066(6)
O1' 0.0180(5) 0.0308(8) 0.0230(6) 0.0006(5) -0.0033(5) -0.0005(5)
O2 0.0240(6) 0.0331(8) 0.0202(6) 0.0051(5) 0.0038(5) 0.0067(6)
O2' 0.0205(6) 0.0257(7) 0.0257(6) 0.0043(5) -0.0012(5) -0.0020(5)
O3 0.0181(5) 0.0323(8) 0.0258(6) 0.0035(6) 0.0005(5) 0.0018(5)
O1'' 0.0174(5) 0.0226(7) 0.0169(5) -0.0019(5) 0.0020(4) 0.0006(5)
N1 0.0147(6) 0.0172(7) 0.0242(7) -0.0012(6) 0.0036(5) 0.0000(6)
N4 0.0150(6) 0.0224(8) 0.0189(6) -0.0029(6) -0.0008(5) 0.0007(5)
C1' 0.0180(7) 0.0246(9) 0.0157(7) -0.0019(6) 0.0036(6) 0.0012(7)
C2 0.0165(7) 0.0177(8) 0.0190(7) -0.0012(6) 0.0000(6) -0.0005(6)
C2' 0.0310(9) 0.0275(11) 0.0296(9) 0.0066(8) 0.0013(7) 0.0007(8)
C3 0.0153(7) 0.0167(8) 0.0184(7) -0.0005(6) 0.0021(5) 0.0003(6)
C5 0.0128(7) 0.0271(10) 0.0211(7) -0.0029(7) -0.0005(5) 0.0035(6)
C6 0.0142(6) 0.0234(9) 0.0190(7) -0.0009(6) -0.0009(6) 0.0006(6)
C7 0.0150(6) 0.0195(9) 0.0180(7) -0.0018(6) -0.0012(5) -0.0010(6)
C8 0.0159(7) 0.0232(9) 0.0172(7) -0.0025(6) -0.0001(6) -0.0015(6)
C9 0.0181(7) 0.0276(10) 0.0220(8) -0.0024(7) 0.0027(6) -0.0041(7)
C10 0.0226(8) 0.0301(10) 0.0231(8) -0.0003(7) 0.0018(6) -0.0096(8)
C11 0.0279(8) 0.0210(9) 0.0206(7) 0.0011(7) -0.0025(6) -0.0066(7)
C12 0.0218(7) 0.0205(9) 0.0202(7) -0.0018(7) -0.0004(6) -0.0016(7)
C13 0.0172(7) 0.0209(9) 0.0169(7) -0.0016(6) 0.0005(6) -0.0036(6)
C14 0.0145(6) 0.0169(8) 0.0178(7) 0.0009(6) 0.0009(6) 0.0005(6)
C15 0.0160(6) 0.0168(8) 0.0190(7) 0.0001(6) -0.0008(6) -0.0007(6)
C16 0.0168(7) 0.0179(8) 0.0210(7) 0.0008(6) -0.0005(6) -0.0007(6)
C17 0.0243(8) 0.0190(9) 0.0257(8) 0.0039(7) -0.0003(6) -0.0027(7)
C18 0.0317(9) 0.0161(9) 0.0288(9) 0.0011(7) -0.0018(7) 0.0021(7)
C19 0.0271(8) 0.0179(9) 0.0250(8) -0.0031(7) -0.0009(6) 0.0041(7)
C20 0.0183(7) 0.0180(8) 0.0209(7) -0.0020(6) -0.0013(6) 0.0017(7)
C21 0.0204(7) 0.0198(9) 0.0211(7) -0.0041(6) 0.0005(6) 0.0007(6)
C22 0.0191(7) 0.0203(9) 0.0207(7) 0.0035(6) 0.0007(6) -0.0037(6)
C23 0.0294(9) 0.0488(14) 0.0252(8) 0.0032(9) 0.0075(8) 0.0113(9)
C1'' 0.0269(9) 0.0397(12) 0.0192(8) -0.0051(7) -0.0018(7) 0.0021(8)

loop_
_atom_type_symbol
_atom_type_description
_atom_type_scat_dispersion_real
_atom_type_scat_dispersion_imag
_atom_type_scat_source
C C 0.0033 0.0016 'International Tables Vol C Tables 4.2.6.8 and 6.1.1.4'
H H 0.0000 0.0000 'International Tables Vol C Tables 4.2.6.8 and 6.1.1.4'
N N 0.0061 0.0033 'International Tables Vol C Tables 4.2.6.8 and 6.1.1.4'
O O 0.0106 0.0060 'International Tables Vol C Tables 4.2.6.8 and 6.1.1.4'

loop_
_geom_angle_atom_site_label_1
_geom_angle_atom_site_label_2
_geom_angle_atom_site_label_3
_geom_angle
_geom_angle_site_symmetry_1
_geom_angle_site_symmetry_3
_geom_angle_publ_flag
C17 O1 H1 116(3) . . ?
C22 O2 C23 115.39(14) . . ?
C1' O2' C2' 115.24(14) . . ?
C1'' O1'' C3 113.39(12) . . ?
C13 N1 C2 108.86(14) . . ?
C13 N1 H1A 126.5(17) . . ?
C2 N1 H1A 124.6(17) . . ?
C1' N4 C21 118.39(14) . . ?
C1' N4 C5 120.60(15) . . ?
C21 N4 C5 119.71(14) . . ?
O1' C1' O2' 123.55(17) . . ?
O1' C1' N4 124.35(17) . . ?
O2' C1' N4 112.10(14) . . ?
C7 C2 N1 110.29(15) . . ?
C7 C2 C3 126.92(16) . . ?
N1 C2 C3 122.67(14) . . ?
O2' C2' H2'A 109.5 . . ?
O2' C2' H2'B 109.5 . . ?
H2'A C2' H2'B 109.5 . . ?
O2' C2' H2'C 109.5 . . ?
H2'A C2' H2'C 109.5 . . ?
H2'B C2' H2'C 109.5 . . ?
O1'' C3 C2 113.04(14) . . ?
O1'' C3 C14 106.18(12) . . ?
C2 C3 C14 113.97(13) . . ?
O1'' C3 H3A 107.8 . . ?
C2 C3 H3A 107.8 . . ?
C14 C3 H3A 107.8 . . ?
N4 C5 C6 114.91(13) . . ?
N4 C5 H5A 108.5 . . ?
C6 C5 H5A 108.5 . . ?
N4 C5 H5B 108.5 . . ?
C6 C5 H5B 108.5 . . ?
H5A C5 H5B 107.5 . . ?
C7 C6 C5 115.37(14) . . ?
C7 C6 H6A 108.4 . . ?
C5 C6 H6A 108.4 . . ?
C7 C6 H6B 108.4 . . ?
C5 C6 H6B 108.4 . . ?
H6A C6 H6B 107.5 . . ?
C2 C7 C8 105.99(15) . . ?
C2 C7 C6 126.28(16) . . ?
C8 C7 C6 127.67(14) . . ?
C9 C8 C13 119.21(17) . . ?
C9 C8 C7 133.10(16) . . ?
C13 C8 C7 107.69(14) . . ?
C10 C9 C8 118.58(17) . . ?
C10 C9 H9A 120.7 . . ?
C8 C9 H9A 120.7 . . ?
C9 C10 C11 121.61(16) . . ?
C9 C10 H10A 119.2 . . ?
C11 C10 H10A 119.2 . . ?
C12 C11 C10 121.14(18) . . ?
C12 C11 H11A 119.4 . . ?
C10 C11 H11A 119.4 . . ?
C11 C12 C13 117.41(17) . . ?
C11 C12 H12A 121.3 . . ?
C13 C12 H12A 121.3 . . ?
N1 C13 C12 130.80(16) . . ?
N1 C13 C8 107.16(16) . . ?
C12 C13 C8 122.04(15) . . ?
C15 C14 C3 112.84(13) . . ?
C15 C14 H14A 109.0 . . ?
C3 C14 H14A 109.0 . . ?
C15 C14 H14B 109.0 . . ?
C3 C14 H14B 109.0 . . ?
H14A C14 H14B 107.8 . . ?
C14 C15 C16 111.73(14) . . ?
C14 C15 C20 114.06(13) . . ?
C16 C15 C20 107.78(13) . . ?
C14 C15 H15A 107.7 . . ?
C16 C15 H15A 107.7 . . ?
C20 C15 H15A 107.7 . . ?
C22 C16 C17 107.92(14) . . ?
C22 C16 C15 114.32(14) . . ?
C17 C16 C15 110.85(14) . . ?
C22 C16 H16A 107.8 . . ?
C17 C16 H16A 107.8 . . ?
C15 C16 H16A 107.8 . . ?
O1 C17 C18 113.32(15) . . ?
O1 C17 C16 105.22(15) . . ?
C18 C17 C16 109.65(14) . . ?
O1 C17 H17A 109.5 . . ?
C18 C17 H17A 109.5 . . ?
C16 C17 H17A 109.5 . . ?
C17 C18 C19 112.64(15) . . ?
C17 C18 H18A 109.1 . . ?
C19 C18 H18A 109.1 . . ?
C17 C18 H18B 109.1 . . ?
C19 C18 H18B 109.1 . . ?
H18A C18 H18B 107.8 . . ?
C18 C19 C20 113.28(15) . . ?
C18 C19 H19A 108.9 . . ?
C20 C19 H19A 108.9 . . ?
C18 C19 H19B 108.9 . . ?
C20 C19 H19B 108.9 . . ?
H19A C19 H19B 107.7 . . ?
C19 C20 C21 107.14(14) . . ?
C19 C20 C15 108.58(14) . . ?
C21 C20 C15 115.10(14) . . ?
C19 C20 H20A 108.6 . . ?
C21 C20 H20A 108.6 . . ?
C15 C20 H20A 108.6 . . ?
N4 C21 C20 118.79(14) . . ?
N4 C21 H21A 107.6 . . ?
C20 C21 H21A 107.6 . . ?
N4 C21 H21B 107.6 . . ?
C20 C21 H21B 107.6 . . ?
H21A C21 H21B 107.0 . . ?
O3 C22 O2 122.65(16) . . ?
O3 C22 C16 127.15(15) . . ?
O2 C22 C16 110.14(14) . . ?
O2 C23 H23A 109.5 . . ?
O2 C23 H23B 109.5 . . ?
H23A C23 H23B 109.5 . . ?
O2 C23 H23C 109.5 . . ?
H23A C23 H23C 109.5 . . ?
H23B C23 H23C 109.5 . . ?
O1'' C1'' H1'A 109.5 . . ?
O1'' C1'' H1'B 109.5 . . ?
H1'A C1'' H1'B 109.5 . . ?
O1'' C1'' H1'C 109.5 . . ?
H1'A C1'' H1'C 109.5 . . ?
H1'B C1'' H1'C 109.5 . . ?

loop_
_geom_bond_atom_site_label_1
_geom_bond_atom_site_label_2
_geom_bond_distance
_geom_bond_site_symmetry_2
_geom_bond_publ_flag
O1 C17 1.431(2) . ?
O1 H1 0.89(4) . ?
O1' C1' 1.217(2) . ?
O2 C22 1.350(2) . ?
O2 C23 1.442(2) . ?
O2' C1' 1.347(2) . ?
O2' C2' 1.433(2) . ?
O3 C22 1.206(2) . ?
O1'' C1'' 1.425(2) . ?
O1'' C3 1.4410(19) . ?
N1 C13 1.382(2) . ?
N1 C2 1.386(2) . ?
N1 H1A 0.87(2) . ?
N4 C1' 1.364(2) . ?
N4 C21 1.468(2) . ?
N4 C5 1.475(2) . ?
C2 C7 1.373(2) . ?
C2 C3 1.492(2) . ?
C2' H2'A 0.9800 . ?
C2' H2'B 0.9800 . ?
C2' H2'C 0.9800 . ?
C3 C14 1.532(2) . ?
C3 H3A 1.0000 . ?
C5 C6 1.540(2) . ?
C5 H5A 0.9900 . ?
C5 H5B 0.9900 . ?
C6 C7 1.499(2) . ?
C6 H6A 0.9900 . ?
C6 H6B 0.9900 . ?
C7 C8 1.443(3) . ?
C8 C9 1.402(2) . ?
C8 C13 1.417(2) . ?
C9 C10 1.380(3) . ?
C9 H9A 0.9500 . ?
C10 C11 1.400(3) . ?
C10 H10A 0.9500 . ?
C11 C12 1.389(2) . ?
C11 H11A 0.9500 . ?
C12 C13 1.393(3) . ?
C12 H12A 0.9500 . ?
C14 C15 1.530(2) . ?
C14 H14A 0.9900 . ?
C14 H14B 0.9900 . ?
C15 C16 1.550(2) . ?
C15 C20 1.552(2) . ?
C15 H15A 1.0000 . ?
C16 C22 1.508(2) . ?
C16 C17 1.538(3) . ?
C16 H16A 1.0000 . ?
C17 C18 1.520(3) . ?
C17 H17A 1.0000 . ?
C18 C19 1.529(3) . ?
C18 H18A 0.9900 . ?
C18 H18B 0.9900 . ?
C19 C20 1.539(3) . ?
C19 H19A 0.9900 . ?
C19 H19B 0.9900 . ?
C20 C21 1.540(2) . ?
C20 H20A 1.0000 . ?
C21 H21A 0.9900 . ?
C21 H21B 0.9900 . ?
C23 H23A 0.9800 . ?
C23 H23B 0.9800 . ?
C23 H23C 0.9800 . ?
C1'' H1'A 0.9800 . ?
C1'' H1'B 0.9800 . ?
C1'' H1'C 0.9800 . ?

loop_
_geom_hbond_atom_site_label_D
_geom_hbond_atom_site_label_H
_geom_hbond_atom_site_label_A
_geom_hbond_distance_DH
_geom_hbond_distance_HA
_geom_hbond_distance_DA
_geom_hbond_angle_DHA
_geom_hbond_site_symmetry_A
_geom_hbond_publ_flag
C5 H5A O1' 0.99 2.58 3.210(2) 121.1 4_566 yes
C6 H6B O1' 0.99 2.64 3.333(2) 127.0 4_566 yes
C12 H12A O3 0.95 2.58 3.375(2) 141.4 3_656 yes
C14 H14A O3 0.99 2.48 3.099(2) 120.1 . yes
C14 H14B O1' 0.99 2.47 3.425(2) 160.8 . yes
C14 H14B N4 0.99 2.50 3.163(2) 123.7 . yes
C18 H18A O3 0.99 2.60 3.549(2) 160.3 3_646 yes
C21 H21A O2 0.99 2.48 3.427(2) 160.0 2_664 yes
O1 H1 O1'' 0.89(4) 1.93(4) 2.7070(19) 145(4) 3_646 yes
N1 H1A O1 0.87(2) 2.36(2) 3.1629(19) 153(2) 3_656 yes
